data_4120639
loop_
_publ_author_name
'Wang, Xiaowu'
'Kehr, Gerald'
'Daniliuc, Constantin G.'
'Erker, Gerhard'

_publ_section_title
;
 Internal Adduct Formation of Active Intramolecular C4-bridged Frustrated
 Phosphane/Borane Lewis Pairs.
;
_journal_issue 8
_journal_name_full 'Journal of the American Chemical Society'
_journal_page_first 3293
_journal_paper_doi 10.1021/ja413060u
_journal_volume 136
_journal_year 2014
_chemical_absolute_configuration ad
_chemical_formula_sum 'C36 H22 B F10 Fe P'
_chemical_formula_weight 742.17
_chemical_name_systematic
; 
 ? 
;
_space_group_IT_number 4
_symmetry_cell_setting monoclinic
_symmetry_space_group_name_Hall 'P 2yb'
_symmetry_space_group_name_H-M 'P 1 21 1'
_atom_sites_solution_hydrogens geom
_atom_sites_solution_primary direct
_atom_sites_solution_secondary difmap
_audit_creation_method SHELXL-97
_cell_angle_alpha 90.00
_cell_angle_beta 95.315(1)
_cell_angle_gamma 90.00
_cell_formula_units_Z 2
_cell_length_a 11.0386(2)
_cell_length_b 10.5787(2)
_cell_length_c 13.2111(2)
_cell_measurement_reflns_used 1872
_cell_measurement_temperature 223(2)
_cell_measurement_theta_max 27.88
_cell_measurement_theta_min 4.08
_cell_volume 1536.08(5)
_computing_cell_refinement 'Collect (Nonius B.V., 1998)'
_computing_data_collection 'Collect (Nonius B.V., 1998)'
_computing_data_reduction 'Denzo-SMN (Otwinowski & Minor, 1997)'
_computing_molecular_graphics 'XP (BrukerAXS, 2000)'
_computing_publication_material 'SHELXL-97 (Sheldrick, 1997)'
_computing_structure_refinement 'SHELXL-97 (Sheldrick, 1997)'
_computing_structure_solution 'SHELXS-97 (Sheldrick, 1990)'
_diffrn_ambient_temperature 223(2)
_diffrn_measured_fraction_theta_full 0.953
_diffrn_measured_fraction_theta_max 0.953
_diffrn_measurement_device_type 'Nonius KappaCCD APEXII'
_diffrn_measurement_method '\w and \f scans'
_diffrn_radiation_monochromator 'Montel mirror'
_diffrn_radiation_source 'rotating anode Nonisu FR591'
_diffrn_radiation_type MoK\a
_diffrn_radiation_wavelength 0.71073
_diffrn_reflns_av_R_equivalents 0.024
_diffrn_reflns_av_sigmaI/netI 0.0289
_diffrn_reflns_limit_h_max 14
_diffrn_reflns_limit_h_min -14
_diffrn_reflns_limit_k_max 12
_diffrn_reflns_limit_k_min -13
_diffrn_reflns_limit_l_max 17
_diffrn_reflns_limit_l_min -17
_diffrn_reflns_number 8265
_diffrn_reflns_theta_full 27.88
_diffrn_reflns_theta_max 27.88
_diffrn_reflns_theta_min 4.34
_exptl_absorpt_coefficient_mu 0.631
_exptl_absorpt_correction_T_max 0.8332
_exptl_absorpt_correction_T_min 0.7227
_exptl_absorpt_correction_type multi-scan
_exptl_absorpt_process_details 'Denzo (Otwinowski, Borek, Majewski & Minor, 2003)'
_exptl_crystal_colour orange
_exptl_crystal_density_diffrn 1.605
_exptl_crystal_density_method 'not measured'
_exptl_crystal_description block
_exptl_crystal_F_000 748
_exptl_crystal_size_max 0.55
_exptl_crystal_size_mid 0.40
_exptl_crystal_size_min 0.30
_refine_diff_density_max 0.227
_refine_diff_density_min -0.267
_refine_diff_density_rms 0.036
_refine_ls_abs_structure_details 'Flack H D (1983), Acta Cryst. A39, 876-881'
_refine_ls_abs_structure_Flack 0.037(11)
_refine_ls_extinction_method none
_refine_ls_goodness_of_fit_ref 1.013
_refine_ls_hydrogen_treatment constr
_refine_ls_matrix_type full
_refine_ls_number_parameters 442
_refine_ls_number_reflns 5680
_refine_ls_number_restraints 1
_refine_ls_restrained_S_all 1.012
_refine_ls_R_factor_all 0.0293
_refine_ls_R_factor_gt 0.0286
_refine_ls_shift/su_max 0.001
_refine_ls_shift/su_mean 0.000
_refine_ls_structure_factor_coef Fsqd
_refine_ls_weighting_details 'calc w=1/[\s^2^(Fo^2^)+(0.0437P)^2^+0.4399P] where P=(Fo^2^+2Fc^2^)/3'
_refine_ls_weighting_scheme calc
_refine_ls_wR_factor_gt 0.0769
_refine_ls_wR_factor_ref 0.0783
_reflns_number_gt 5597
_reflns_number_total 5680
_reflns_threshold_expression >2sigma(I)
_cod_data_source_file ja413060u_si_002.cif
_cod_data_source_block erk5938
_cod_original_sg_symbol_H-M P21
_cod_database_code 4120639

loop_
_symmetry_equiv_pos_as_xyz
'x, y, z'
'-x, y+1/2, -z'

loop_
_atom_site_label
_atom_site_type_symbol
_atom_site_fract_x
_atom_site_fract_y
_atom_site_fract_z
_atom_site_U_iso_or_equiv
_atom_site_adp_type
_atom_site_occupancy
_atom_site_symmetry_multiplicity
_atom_site_calc_flag
_atom_site_refinement_flags
Fe1 Fe 0.75496(2) 0.15390(3) 0.965652(19) 0.03633(9) Uani 1 1 d .
P1 P 0.63492(4) 0.11744(4) 1.20422(3) 0.02819(10) Uani 1 1 d .
B1 B 0.6554(2) 0.2822(2) 1.28512(16) 0.0320(4) Uani 1 1 d .
C1 C 0.63312(15) 0.1555(2) 1.07202(12) 0.0297(3) Uani 1 1 d .
C2 C 0.65029(17) 0.2828(2) 1.03821(14) 0.0310(4) Uani 1 1 d .
C3 C 0.61860(19) 0.2842(2) 0.93094(15) 0.0374(4) Uani 1 1 d .
H3 H 0.6221 0.3550 0.8884 0.045 Uiso 1 1 calc R
C4 C 0.58079(18) 0.1608(3) 0.89898(14) 0.0416(5) Uani 1 1 d .
H4 H 0.5547 0.1366 0.8320 0.050 Uiso 1 1 calc R
C5 C 0.58910(19) 0.0804(2) 0.98515(15) 0.0376(4) Uani 1 1 d .
H5 H 0.5695 -0.0060 0.9856 0.045 Uiso 1 1 calc R
C6 C 0.8639(3) 0.0060(3) 0.9318(2) 0.0637(8) Uani 1 1 d .
H6 H 0.8414 -0.0797 0.9281 0.076 Uiso 1 1 calc R
C7 C 0.9157(2) 0.0696(3) 1.0187(2) 0.0534(6) Uani 1 1 d .
H7 H 0.9335 0.0331 1.0833 0.064 Uiso 1 1 calc R
C8 C 0.9367(2) 0.1967(3) 0.9937(3) 0.0606(8) Uani 1 1 d .
H8 H 0.9706 0.2598 1.0378 0.073 Uiso 1 1 calc R
C9 C 0.8969(3) 0.2112(4) 0.8892(3) 0.0741(11) Uani 1 1 d .
H9 H 0.8999 0.2864 0.8517 0.089 Uiso 1 1 calc R
C10 C 0.8518(3) 0.0940(5) 0.8509(2) 0.0754(12) Uani 1 1 d .
H10 H 0.8197 0.0775 0.7838 0.091 Uiso 1 1 calc R
C11 C 0.6789(2) 0.3941(2) 1.10728(16) 0.0356(4) Uani 1 1 d .
H11A H 0.6597 0.4727 1.0700 0.043 Uiso 1 1 calc R
H11B H 0.7660 0.3946 1.1301 0.043 Uiso 1 1 calc R
C12 C 0.6045(2) 0.3869(2) 1.20000(15) 0.0352(4) Uani 1 1 d .
H12A H 0.5199 0.3663 1.1765 0.042 Uiso 1 1 calc R
H12B H 0.6048 0.4703 1.2324 0.042 Uiso 1 1 calc R
C21 C 0.7248(2) -0.0246(2) 1.23072(16) 0.0353(4) Uani 1 1 d .
C22 C 0.7003(3) -0.1306(3) 1.1692(2) 0.0478(5) Uani 1 1 d .
H22 H 0.6351 -0.1294 1.1181 0.057 Uiso 1 1 calc R
C23 C 0.7723(3) -0.2377(3) 1.1837(2) 0.0598(7) Uani 1 1 d .
H23 H 0.7569 -0.3086 1.1415 0.072 Uiso 1 1 calc R
C24 C 0.8663(3) -0.2404(3) 1.2597(2) 0.0610(8) Uani 1 1 d .
H24 H 0.9157 -0.3127 1.2686 0.073 Uiso 1 1 calc R
C25 C 0.8885(3) -0.1388(3) 1.3225(3) 0.0611(8) Uani 1 1 d .
H25 H 0.9517 -0.1421 1.3752 0.073 Uiso 1 1 calc R
C26 C 0.8179(3) -0.0305(3) 1.3086(2) 0.0483(6) Uani 1 1 d .
H26 H 0.8332 0.0391 1.3522 0.058 Uiso 1 1 calc R
C31 C 0.47801(18) 0.0705(2) 1.21592(15) 0.0323(4) Uani 1 1 d .
C32 C 0.38359(19) 0.1212(2) 1.15176(17) 0.0408(5) Uani 1 1 d .
H32 H 0.4008 0.1737 1.0975 0.049 Uiso 1 1 calc R
C33 C 0.2632(2) 0.0943(3) 1.1679(2) 0.0521(6) Uani 1 1 d .
H33 H 0.1996 0.1274 1.1235 0.062 Uiso 1 1 calc R
C34 C 0.2369(2) 0.0197(3) 1.2483(3) 0.0589(7) Uani 1 1 d .
H34 H 0.1556 0.0040 1.2600 0.071 Uiso 1 1 calc R
C35 C 0.3299(3) -0.0317(3) 1.3113(2) 0.0553(7) Uani 1 1 d .
H35 H 0.3118 -0.0840 1.3654 0.066 Uiso 1 1 calc R
C36 C 0.4507(2) -0.0070(2) 1.29598(17) 0.0430(5) Uani 1 1 d .
H36 H 0.5138 -0.0427 1.3395 0.052 Uiso 1 1 calc R
C41 C 0.5744(2) 0.2589(2) 1.38123(15) 0.0352(4) Uani 1 1 d .
C42 C 0.6240(2) 0.1997(3) 1.46957(17) 0.0459(5) Uani 1 1 d .
F42 F 0.74126(15) 0.1618(2) 1.47633(11) 0.0738(6) Uani 1 1 d .
C43 C 0.5634(3) 0.1785(3) 1.55461(17) 0.0510(6) Uani 1 1 d .
F43 F 0.6204(2) 0.1248(2) 1.63780(12) 0.0843(7) Uani 1 1 d .
C44 C 0.4451(3) 0.2171(3) 1.55475(19) 0.0510(6) Uani 1 1 d .
F44 F 0.38625(19) 0.2010(2) 1.63839(13) 0.0708(5) Uani 1 1 d .
C45 C 0.3903(2) 0.2749(3) 1.4703(2) 0.0530(6) Uani 1 1 d .
F45 F 0.27319(17) 0.3091(3) 1.46925(15) 0.0875(7) Uani 1 1 d .
C46 C 0.4540(2) 0.2949(3) 1.38665(17) 0.0426(5) Uani 1 1 d .
F46 F 0.39146(14) 0.3511(2) 1.30690(12) 0.0604(5) Uani 1 1 d .
C51 C 0.7932(2) 0.3286(2) 1.32524(16) 0.0354(4) Uani 1 1 d .
C52 C 0.8082(2) 0.4269(2) 1.39578(16) 0.0419(5) Uani 1 1 d .
F52 F 0.71089(17) 0.47109(16) 1.44022(12) 0.0572(4) Uani 1 1 d .
C53 C 0.9179(3) 0.4849(3) 1.42366(19) 0.0520(6) Uani 1 1 d .
F53 F 0.9253(2) 0.57913(19) 1.49233(14) 0.0773(6) Uani 1 1 d .
C54 C 1.0203(3) 0.4480(3) 1.3796(2) 0.0534(6) Uani 1 1 d .
F54 F 1.12564(18) 0.5077(2) 1.40330(17) 0.0794(6) Uani 1 1 d .
C55 C 1.0117(2) 0.3513(3) 1.31076(19) 0.0466(5) Uani 1 1 d .
F55 F 1.11024(13) 0.31265(19) 1.26630(14) 0.0619(4) Uani 1 1 d .
C56 C 0.9002(2) 0.2945(2) 1.28544(16) 0.0369(4) Uani 1 1 d .
F56 F 0.89850(12) 0.20209(15) 1.21512(11) 0.0463(3) Uani 1 1 d .

loop_
_atom_site_aniso_label
_atom_site_aniso_U_11
_atom_site_aniso_U_22
_atom_site_aniso_U_33
_atom_site_aniso_U_23
_atom_site_aniso_U_13
_atom_site_aniso_U_12
Fe1 0.03676(14) 0.04416(18) 0.02883(13) 0.00065(13) 0.00718(10) 0.00249(13)
P1 0.0324(2) 0.0280(2) 0.02399(19) 0.00141(16) 0.00189(16) 0.00273(18)
B1 0.0356(10) 0.0333(11) 0.0267(9) -0.0006(8) 0.0004(8) 0.0042(9)
C1 0.0319(8) 0.0317(9) 0.0253(7) 0.0009(8) 0.0028(6) 0.0007(8)
C2 0.0320(8) 0.0346(10) 0.0264(8) 0.0031(7) 0.0022(7) 0.0003(8)
C3 0.0392(10) 0.0456(12) 0.0271(9) 0.0078(8) 0.0024(7) 0.0027(9)
C4 0.0427(10) 0.0545(13) 0.0270(8) -0.0022(11) 0.0002(7) -0.0031(12)
C5 0.0414(10) 0.0421(12) 0.0294(9) -0.0037(9) 0.0036(8) -0.0073(9)
C6 0.0627(17) 0.0643(19) 0.0658(18) -0.0128(15) 0.0143(14) 0.0218(15)
C7 0.0417(12) 0.0672(18) 0.0519(14) -0.0018(13) 0.0080(11) 0.0140(12)
C8 0.0359(11) 0.076(2) 0.0716(18) -0.0032(16) 0.0126(12) -0.0034(12)
C9 0.0566(16) 0.099(3) 0.073(2) 0.027(2) 0.0377(16) 0.0119(18)
C10 0.0611(17) 0.126(4) 0.0409(13) -0.0083(17) 0.0166(12) 0.028(2)
C11 0.0402(10) 0.0314(10) 0.0345(9) 0.0055(8) -0.0002(8) -0.0009(8)
C12 0.0453(10) 0.0298(10) 0.0296(9) 0.0003(8) -0.0002(8) 0.0074(9)
C21 0.0414(10) 0.0319(10) 0.0338(9) 0.0054(8) 0.0094(8) 0.0073(8)
C22 0.0600(14) 0.0367(12) 0.0471(12) 0.0019(10) 0.0070(11) 0.0062(11)
C23 0.0817(19) 0.0373(13) 0.0650(16) 0.0050(13) 0.0311(15) 0.0145(13)
C24 0.0639(16) 0.0509(15) 0.0733(18) 0.0246(14) 0.0340(14) 0.0287(13)
C25 0.0571(15) 0.0601(18) 0.0655(17) 0.0222(15) 0.0022(13) 0.0210(14)
C26 0.0533(13) 0.0471(14) 0.0437(12) 0.0085(11) -0.0001(10) 0.0112(11)
C31 0.0369(9) 0.0296(9) 0.0314(9) -0.0019(8) 0.0081(7) -0.0010(8)
C32 0.0374(9) 0.0395(12) 0.0457(11) 0.0009(9) 0.0044(8) 0.0019(9)
C33 0.0375(11) 0.0479(15) 0.0711(16) -0.0033(12) 0.0065(11) 0.0030(10)
C34 0.0439(13) 0.0590(17) 0.0782(18) -0.0123(15) 0.0287(13) -0.0062(12)
C35 0.0657(16) 0.0523(16) 0.0528(14) -0.0002(12) 0.0308(13) -0.0142(13)
C36 0.0551(13) 0.0432(12) 0.0324(10) 0.0008(9) 0.0129(9) -0.0032(10)
C41 0.0442(10) 0.0338(10) 0.0276(9) -0.0033(8) 0.0034(8) 0.0051(9)
C42 0.0545(12) 0.0483(13) 0.0354(10) 0.0061(9) 0.0080(9) 0.0126(11)
F42 0.0695(9) 0.1031(15) 0.0505(8) 0.0355(11) 0.0146(7) 0.0431(11)
C43 0.0731(16) 0.0466(15) 0.0352(10) 0.0055(10) 0.0143(10) 0.0081(12)
F43 0.1128(15) 0.0993(17) 0.0441(8) 0.0346(10) 0.0249(9) 0.0343(13)
C44 0.0705(16) 0.0462(13) 0.0402(11) -0.0096(10) 0.0249(11) -0.0077(12)
F44 0.0933(12) 0.0741(12) 0.0515(8) -0.0058(8) 0.0414(9) -0.0085(10)
C45 0.0492(12) 0.0628(17) 0.0492(13) -0.0128(12) 0.0162(10) 0.0050(12)
F45 0.0587(10) 0.139(2) 0.0688(12) -0.0016(13) 0.0265(9) 0.0251(12)
C46 0.0465(11) 0.0482(13) 0.0332(10) -0.0056(9) 0.0042(9) 0.0093(10)
F46 0.0479(7) 0.0909(14) 0.0421(8) 0.0019(8) 0.0024(6) 0.0236(9)
C51 0.0443(11) 0.0336(11) 0.0267(9) -0.0013(8) -0.0054(8) 0.0018(9)
C52 0.0569(13) 0.0376(11) 0.0302(9) -0.0042(9) -0.0015(9) 0.0023(10)
F52 0.0760(10) 0.0479(9) 0.0485(8) -0.0165(7) 0.0104(7) 0.0043(8)
C53 0.0750(17) 0.0413(13) 0.0360(11) -0.0056(10) -0.0149(11) -0.0070(12)
F53 0.1067(15) 0.0603(11) 0.0613(10) -0.0276(9) -0.0114(10) -0.0151(11)
C54 0.0536(14) 0.0493(15) 0.0531(14) -0.0002(12) -0.0175(11) -0.0112(12)
F54 0.0689(11) 0.0750(14) 0.0880(13) -0.0097(11) -0.0266(10) -0.0280(10)
C55 0.0404(11) 0.0509(14) 0.0465(12) 0.0034(11) -0.0071(9) -0.0012(10)
F55 0.0387(7) 0.0719(12) 0.0743(11) -0.0041(9) 0.0015(7) -0.0056(7)
C56 0.0411(10) 0.0361(11) 0.0319(9) -0.0020(8) -0.0058(8) -0.0007(9)
F56 0.0413(6) 0.0502(8) 0.0477(7) -0.0162(6) 0.0047(5) -0.0018(6)

loop_
_atom_type_symbol
_atom_type_description
_atom_type_scat_dispersion_real
_atom_type_scat_dispersion_imag
_atom_type_scat_source
C C 0.0033 0.0016 'International Tables Vol C Tables 4.2.6.8 and 6.1.1.4'
H H 0.0000 0.0000 'International Tables Vol C Tables 4.2.6.8 and 6.1.1.4'
B B 0.0013 0.0007 'International Tables Vol C Tables 4.2.6.8 and 6.1.1.4'
F F 0.0171 0.0103 'International Tables Vol C Tables 4.2.6.8 and 6.1.1.4'
P P 0.1023 0.0942 'International Tables Vol C Tables 4.2.6.8 and 6.1.1.4'
Fe Fe 0.3463 0.8444 'International Tables Vol C Tables 4.2.6.8 and 6.1.1.4'

loop_
_geom_angle_atom_site_label_1
_geom_angle_atom_site_label_2
_geom_angle_atom_site_label_3
_geom_angle
C5 Fe1 C1 41.62(8)
C5 Fe1 C9 157.50(14)
C1 Fe1 C9 158.46(15)
C5 Fe1 C10 121.22(15)
C1 Fe1 C10 160.76(15)
C9 Fe1 C10 40.61(17)
C5 Fe1 C6 106.88(13)
C1 Fe1 C6 126.63(13)
C9 Fe1 C6 67.93(17)
C10 Fe1 C6 40.54(15)
C5 Fe1 C4 40.76(9)
C1 Fe1 C4 68.96(7)
C9 Fe1 C4 120.91(12)
C10 Fe1 C4 103.22(12)
C6 Fe1 C4 118.81(13)
C5 Fe1 C7 123.56(12)
C1 Fe1 C7 111.97(10)
C9 Fe1 C7 67.50(14)
C10 Fe1 C7 67.77(12)
C6 Fe1 C7 40.12(13)
C4 Fe1 C7 156.05(12)
C5 Fe1 C8 159.88(11)
C1 Fe1 C8 124.78(11)
C9 Fe1 C8 40.54(14)
C10 Fe1 C8 68.38(15)
C6 Fe1 C8 67.96(14)
C4 Fe1 C8 159.12(12)
C7 Fe1 C8 40.13(13)
C5 Fe1 C3 68.59(9)
C1 Fe1 C3 68.40(8)
C9 Fe1 C3 105.71(13)
C10 Fe1 C3 117.76(12)
C6 Fe1 C3 153.37(11)
C4 Fe1 C3 40.59(11)
C7 Fe1 C3 163.33(11)
C8 Fe1 C3 124.97(12)
C5 Fe1 C2 69.25(9)
C1 Fe1 C2 40.89(8)
C9 Fe1 C2 121.36(14)
C10 Fe1 C2 154.25(14)
C6 Fe1 C2 164.76(11)
C4 Fe1 C2 68.53(9)
C7 Fe1 C2 128.91(10)
C8 Fe1 C2 110.32(11)
C3 Fe1 C2 40.36(8)
C1 P1 C21 109.30(10)
C1 P1 C31 102.66(9)
C21 P1 C31 105.34(10)
C1 P1 B1 107.98(10)
C21 P1 B1 124.91(10)
C31 P1 B1 104.32(9)
C41 B1 C51 110.56(16)
C41 B1 C12 117.13(17)
C51 B1 C12 105.54(18)
C41 B1 P1 103.61(15)
C51 B1 P1 118.56(14)
C12 B1 P1 101.73(13)
C2 C1 C5 108.25(16)
C2 C1 P1 121.61(15)
C5 C1 P1 128.66(17)
C2 C1 Fe1 71.23(10)
C5 C1 Fe1 68.97(11)
P1 C1 Fe1 136.38(10)
C3 C2 C1 106.90(18)
C3 C2 C11 127.75(19)
C1 C2 C11 124.82(17)
C3 C2 Fe1 69.17(12)
C1 C2 Fe1 67.88(11)
C11 C2 Fe1 134.31(14)
C4 C3 C2 108.88(19)
C4 C3 Fe1 68.94(13)
C2 C3 Fe1 70.47(12)
C4 C3 H3 125.6
C2 C3 H3 125.6
Fe1 C3 H3 126.6
C5 C4 C3 108.45(18)
C5 C4 Fe1 69.11(12)
C3 C4 Fe1 70.47(12)
C5 C4 H4 125.8
C3 C4 H4 125.8
Fe1 C4 H4 126.2
C4 C5 C1 107.5(2)
C4 C5 Fe1 70.12(12)
C1 C5 Fe1 69.41(11)
C4 C5 H5 126.2
C1 C5 H5 126.2
Fe1 C5 H5 125.8
C7 C6 C10 107.7(3)
C7 C6 Fe1 70.05(16)
C10 C6 Fe1 69.25(17)
C7 C6 H6 126.1
C10 C6 H6 126.1
Fe1 C6 H6 126.1
C6 C7 C8 109.2(3)
C6 C7 Fe1 69.83(16)
C8 C7 Fe1 70.16(17)
C6 C7 H7 125.4
C8 C7 H7 125.4
Fe1 C7 H7 126.2
C7 C8 C9 106.8(3)
C7 C8 Fe1 69.71(16)
C9 C8 Fe1 68.83(17)
C7 C8 H8 126.6
C9 C8 H8 126.6
Fe1 C8 H8 126.4
C10 C9 C8 108.8(3)
C10 C9 Fe1 69.79(18)
C8 C9 Fe1 70.63(16)
C10 C9 H9 125.6
C8 C9 H9 125.6
Fe1 C9 H9 125.5
C9 C10 C6 107.5(3)
C9 C10 Fe1 69.60(18)
C6 C10 Fe1 70.21(16)
C9 C10 H10 126.2
C6 C10 H10 126.2
Fe1 C10 H10 125.5
C2 C11 C12 110.26(17)
C2 C11 H11A 109.6
C12 C11 H11A 109.6
C2 C11 H11B 109.6
C12 C11 H11B 109.6
H11A C11 H11B 108.1
C11 C12 B1 113.86(17)
C11 C12 H12A 108.8
B1 C12 H12A 108.8
C11 C12 H12B 108.8
B1 C12 H12B 108.8
H12A C12 H12B 107.7
C26 C21 C22 119.1(2)
C26 C21 P1 122.26(19)
C22 C21 P1 118.63(18)
C23 C22 C21 119.8(3)
C23 C22 H22 120.1
C21 C22 H22 120.1
C24 C23 C22 120.1(3)
C24 C23 H23 120.0
C22 C23 H23 120.0
C25 C24 C23 120.5(3)
C25 C24 H24 119.8
C23 C24 H24 119.7
C24 C25 C26 120.2(3)
C24 C25 H25 119.9
C26 C25 H25 119.9
C21 C26 C25 120.2(3)
C21 C26 H26 119.9
C25 C26 H26 119.9
C32 C31 C36 119.2(2)
C32 C31 P1 120.58(16)
C36 C31 P1 119.91(18)
C31 C32 C33 120.0(2)
C31 C32 H32 120.0
C33 C32 H32 120.0
C34 C33 C32 120.5(3)
C34 C33 H33 119.8
C32 C33 H33 119.8
C35 C34 C33 119.8(2)
C35 C34 H34 120.1
C33 C34 H34 120.1
C34 C35 C36 120.6(2)
C34 C35 H35 119.7
C36 C35 H35 119.7
C31 C36 C35 119.9(2)
C31 C36 H36 120.1
C35 C36 H36 120.1
C46 C41 C42 112.6(2)
C46 C41 B1 126.27(19)
C42 C41 B1 121.16(19)
F42 C42 C43 115.6(2)
F42 C42 C41 119.3(2)
C43 C42 C41 125.0(2)
F43 C43 C44 120.0(2)
F43 C43 C42 120.7(2)
C44 C43 C42 119.2(2)
F44 C44 C45 121.2(3)
F44 C44 C43 119.8(3)
C45 C44 C43 118.9(2)
F45 C45 C44 118.9(2)
F45 C45 C46 120.8(3)
C44 C45 C46 120.2(2)
F46 C46 C45 115.7(2)
F46 C46 C41 120.3(2)
C45 C46 C41 124.0(2)
C56 C51 C52 113.3(2)
C56 C51 B1 126.74(19)
C52 C51 B1 119.2(2)
F52 C52 C53 116.3(2)
F52 C52 C51 119.8(2)
C53 C52 C51 123.9(2)
F53 C53 C54 119.6(3)
F53 C53 C52 120.5(3)
C54 C53 C52 119.9(2)
F54 C54 C53 120.0(3)
F54 C54 C55 121.0(3)
C53 C54 C55 119.0(2)
F55 C55 C54 120.6(2)
F55 C55 C56 120.0(2)
C54 C55 C56 119.5(2)
F56 C56 C55 115.9(2)
F56 C56 C51 119.52(19)
C55 C56 C51 124.5(2)

loop_
_geom_bond_atom_site_label_1
_geom_bond_atom_site_label_2
_geom_bond_distance
Fe1 C5 2.027(2)
Fe1 C1 2.0332(16)
Fe1 C9 2.033(3)
Fe1 C10 2.036(3)
Fe1 C6 2.048(3)
Fe1 C4 2.041(2)
Fe1 C7 2.051(3)
Fe1 C8 2.057(3)
Fe1 C3 2.061(2)
Fe1 C2 2.078(2)
P1 C1 1.7907(17)
P1 C21 1.817(2)
P1 C31 1.822(2)
P1 B1 2.046(2)
B1 C41 1.638(3)
B1 C51 1.640(3)
B1 C12 1.641(3)
C1 C2 1.437(3)
C1 C5 1.442(3)
C2 C3 1.428(3)
C2 C11 1.505(3)
C3 C4 1.423(4)
C3 H3 0.9400
C4 C5 1.417(3)
C4 H4 0.9400
C5 H5 0.9400
C6 C7 1.406(4)
C6 C10 1.415(5)
C6 H6 0.9400
C7 C8 1.409(5)
C7 H7 0.9400
C8 C9 1.417(5)
C8 H8 0.9400
C9 C10 1.412(6)
C9 H9 0.9400
C10 H10 0.9400
C11 C12 1.539(3)
C11 H11A 0.9800
C11 H11B 0.9800
C12 H12A 0.9800
C12 H12B 0.9800
C21 C26 1.387(3)
C21 C22 1.396(4)
C22 C23 1.387(4)
C22 H22 0.9400
C23 C24 1.376(5)
C23 H23 0.9400
C24 C25 1.365(5)
C24 H24 0.9400
C25 C26 1.388(4)
C25 H25 0.9400
C26 H26 0.9400
C31 C32 1.389(3)
C31 C36 1.393(3)
C32 C33 1.394(3)
C32 H32 0.9400
C33 C34 1.376(4)
C33 H33 0.9400
C34 C35 1.373(5)
C34 H34 0.9400
C35 C36 1.393(4)
C35 H35 0.9400
C36 H36 0.9400
C41 C46 1.391(3)
C41 C42 1.391(3)
C42 F42 1.350(3)
C42 C43 1.378(3)
C43 F43 1.341(3)
C43 C44 1.368(4)
C44 F44 1.344(3)
C44 C45 1.363(4)
C45 F45 1.342(3)
C45 C46 1.380(3)
C46 F46 1.344(3)
C51 C56 1.384(3)
C51 C52 1.396(3)
C52 F52 1.354(3)
C52 C53 1.377(4)
C53 F53 1.346(3)
C53 C54 1.375(4)
C54 F54 1.334(3)
C54 C55 1.367(4)
C55 F55 1.346(3)
C55 C56 1.383(3)
C56 F56 1.347(3)

loop_
_geom_torsion_atom_site_label_1
_geom_torsion_atom_site_label_2
_geom_torsion_atom_site_label_3
_geom_torsion_atom_site_label_4
_geom_torsion
C1 P1 B1 C41 145.28(12)
C21 P1 B1 C41 -84.16(15)
C31 P1 B1 C41 36.57(15)
C1 P1 B1 C51 -91.82(17)
C21 P1 B1 C51 38.7(2)
C31 P1 B1 C51 159.48(16)
C1 P1 B1 C12 23.30(15)
C21 P1 B1 C12 153.86(13)
C31 P1 B1 C12 -85.40(14)
C21 P1 C1 C2 -135.84(16)
C31 P1 C1 C2 112.69(16)
B1 P1 C1 C2 2.85(17)
C21 P1 C1 C5 59.8(2)
C31 P1 C1 C5 -51.7(2)
B1 P1 C1 C5 -161.54(18)
C21 P1 C1 Fe1 -40.2(2)
C31 P1 C1 Fe1 -151.68(17)
B1 P1 C1 Fe1 98.48(18)
C5 Fe1 C1 C2 -119.01(17)
C9 Fe1 C1 C2 40.5(3)
C10 Fe1 C1 C2 -150.1(3)
C6 Fe1 C1 C2 167.98(15)
C4 Fe1 C1 C2 -81.09(13)
C7 Fe1 C1 C2 124.66(14)
C8 Fe1 C1 C2 81.02(17)
C3 Fe1 C1 C2 -37.38(11)
C9 Fe1 C1 C5 159.5(3)
C10 Fe1 C1 C5 -31.1(4)
C6 Fe1 C1 C5 -73.01(18)
C4 Fe1 C1 C5 37.92(14)
C7 Fe1 C1 C5 -116.33(15)
C8 Fe1 C1 C5 -159.97(16)
C3 Fe1 C1 C5 81.63(14)
C2 Fe1 C1 C5 119.01(17)
C5 Fe1 C1 P1 124.5(3)
C9 Fe1 C1 P1 -76.0(4)
C10 Fe1 C1 P1 93.5(3)
C6 Fe1 C1 P1 51.5(2)
C4 Fe1 C1 P1 162.4(2)
C7 Fe1 C1 P1 8.2(2)
C8 Fe1 C1 P1 -35.5(3)
C3 Fe1 C1 P1 -153.9(2)
C2 Fe1 C1 P1 -116.5(2)
C5 C1 C2 C3 -0.9(2)
P1 C1 C2 C3 -168.13(14)
Fe1 C1 C2 C3 58.35(14)
C5 C1 C2 C11 171.26(18)
P1 C1 C2 C11 4.0(3)
Fe1 C1 C2 C11 -129.47(19)
C5 C1 C2 Fe1 -59.26(13)
P1 C1 C2 Fe1 133.52(13)
C5 Fe1 C2 C3 -80.97(13)
C1 Fe1 C2 C3 -119.36(16)
C9 Fe1 C2 C3 76.86(18)
C10 Fe1 C2 C3 38.4(3)
C6 Fe1 C2 C3 -158.9(4)
C4 Fe1 C2 C3 -37.13(14)
C7 Fe1 C2 C3 162.04(16)
C8 Fe1 C2 C3 120.53(15)
C5 Fe1 C2 C1 38.40(11)
C9 Fe1 C2 C1 -163.77(15)
C10 Fe1 C2 C1 157.8(3)
C6 Fe1 C2 C1 -39.5(5)
C4 Fe1 C2 C1 82.23(12)
C7 Fe1 C2 C1 -78.60(16)
C8 Fe1 C2 C1 -120.10(14)
C3 Fe1 C2 C1 119.36(16)
C5 Fe1 C2 C11 156.1(2)
C1 Fe1 C2 C11 117.7(2)
C9 Fe1 C2 C11 -46.1(2)
C10 Fe1 C2 C11 -84.6(3)
C6 Fe1 C2 C11 78.2(5)
C4 Fe1 C2 C11 -160.1(2)
C7 Fe1 C2 C11 39.1(3)
C8 Fe1 C2 C11 -2.4(2)
C3 Fe1 C2 C11 -122.9(3)
C1 C2 C3 C4 0.8(2)
C11 C2 C3 C4 -171.03(19)
Fe1 C2 C3 C4 58.38(15)
C1 C2 C3 Fe1 -57.54(13)
C11 C2 C3 Fe1 130.6(2)
C5 Fe1 C3 C4 -37.55(12)
C1 Fe1 C3 C4 -82.44(12)
C9 Fe1 C3 C4 119.46(17)
C10 Fe1 C3 C4 77.46(19)
C6 Fe1 C3 C4 47.5(3)
C7 Fe1 C3 C4 -177.1(3)
C8 Fe1 C3 C4 159.41(15)
C2 Fe1 C3 C4 -120.29(17)
C5 Fe1 C3 C2 82.74(13)
C1 Fe1 C3 C2 37.85(12)
C9 Fe1 C3 C2 -120.25(17)
C10 Fe1 C3 C2 -162.25(18)
C6 Fe1 C3 C2 167.8(3)
C4 Fe1 C3 C2 120.29(17)
C7 Fe1 C3 C2 -56.8(4)
C8 Fe1 C3 C2 -80.30(17)
C2 C3 C4 C5 -0.5(2)
Fe1 C3 C4 C5 58.86(15)
C2 C3 C4 Fe1 -59.32(14)
C1 Fe1 C4 C5 -38.69(14)
C9 Fe1 C4 C5 162.68(19)
C10 Fe1 C4 C5 122.89(19)
C6 Fe1 C4 C5 82.51(17)
C7 Fe1 C4 C5 58.3(3)
C8 Fe1 C4 C5 -173.6(3)
C3 Fe1 C4 C5 -119.65(18)
C2 Fe1 C4 C5 -82.72(14)
C5 Fe1 C4 C3 119.65(18)
C1 Fe1 C4 C3 80.96(13)
C9 Fe1 C4 C3 -77.66(19)
C10 Fe1 C4 C3 -117.46(18)
C6 Fe1 C4 C3 -157.84(15)
C7 Fe1 C4 C3 177.9(2)
C8 Fe1 C4 C3 -54.0(4)
C2 Fe1 C4 C3 36.94(12)
C3 C4 C5 C1 -0.1(2)
Fe1 C4 C5 C1 59.59(14)
C3 C4 C5 Fe1 -59.70(15)
C2 C1 C5 C4 0.6(2)
P1 C1 C5 C4 166.68(15)
Fe1 C1 C5 C4 -60.04(14)
C2 C1 C5 Fe1 60.67(13)
P1 C1 C5 Fe1 -133.28(16)
C1 Fe1 C5 C4 118.5(2)
C9 Fe1 C5 C4 -41.9(4)
C10 Fe1 C5 C4 -72.9(2)
C6 Fe1 C5 C4 -114.79(17)
C7 Fe1 C5 C4 -155.52(15)
C8 Fe1 C5 C4 173.4(3)
C3 Fe1 C5 C4 37.40(14)
C2 Fe1 C5 C4 80.79(15)
C9 Fe1 C5 C1 -160.4(3)
C10 Fe1 C5 C1 168.53(16)
C6 Fe1 C5 C1 126.67(15)
C4 Fe1 C5 C1 -118.5(2)
C7 Fe1 C5 C1 85.94(16)
C8 Fe1 C5 C1 54.8(4)
C3 Fe1 C5 C1 -81.14(13)
C2 Fe1 C5 C1 -37.75(12)
C5 Fe1 C6 C7 -122.44(19)
C1 Fe1 C6 C7 -80.9(2)
C9 Fe1 C6 C7 80.8(2)
C10 Fe1 C6 C7 119.0(3)
C4 Fe1 C6 C7 -165.01(17)
C8 Fe1 C6 C7 36.91(19)
C3 Fe1 C6 C7 161.8(2)
C2 Fe1 C6 C7 -49.6(5)
C5 Fe1 C6 C10 118.6(2)
C1 Fe1 C6 C10 160.2(2)
C9 Fe1 C6 C10 -38.2(2)
C4 Fe1 C6 C10 76.0(2)
C7 Fe1 C6 C10 -119.0(3)
C8 Fe1 C6 C10 -82.1(2)
C3 Fe1 C6 C10 42.8(4)
C2 Fe1 C6 C10 -168.6(4)
C10 C6 C7 C8 -0.1(3)
Fe1 C6 C7 C8 -59.31(19)
C10 C6 C7 Fe1 59.2(2)
C5 Fe1 C7 C6 75.7(2)
C1 Fe1 C7 C6 121.3(2)
C9 Fe1 C7 C6 -82.0(2)
C10 Fe1 C7 C6 -37.9(2)
C4 Fe1 C7 C6 33.9(4)
C8 Fe1 C7 C6 -120.3(3)
C3 Fe1 C7 C6 -150.8(3)
C2 Fe1 C7 C6 165.10(18)
C5 Fe1 C7 C8 -164.00(16)
C1 Fe1 C7 C8 -118.41(18)
C9 Fe1 C7 C8 38.3(2)
C10 Fe1 C7 C8 82.4(2)
C6 Fe1 C7 C8 120.3(3)
C4 Fe1 C7 C8 154.2(2)
C3 Fe1 C7 C8 -30.5(4)
C2 Fe1 C7 C8 -74.6(2)
C6 C7 C8 C9 0.0(3)
Fe1 C7 C8 C9 -59.09(18)
C6 C7 C8 Fe1 59.11(19)
C5 Fe1 C8 C7 41.9(4)
C1 Fe1 C8 C7 83.27(19)
C9 Fe1 C8 C7 -118.2(3)
C10 Fe1 C8 C7 -80.7(2)
C6 Fe1 C8 C7 -36.90(18)
C4 Fe1 C8 C7 -150.3(3)
C3 Fe1 C8 C7 169.76(15)
C2 Fe1 C8 C7 126.86(16)
C5 Fe1 C8 C9 160.1(3)
C1 Fe1 C8 C9 -158.5(2)
C10 Fe1 C8 C9 37.5(2)
C6 Fe1 C8 C9 81.4(3)
C4 Fe1 C8 C9 -32.1(5)
C7 Fe1 C8 C9 118.2(3)
C3 Fe1 C8 C9 -72.0(3)
C2 Fe1 C8 C9 -114.9(2)
C7 C8 C9 C10 0.1(3)
Fe1 C8 C9 C10 -59.6(2)
C7 C8 C9 Fe1 59.65(19)
C5 Fe1 C9 C10 -42.7(4)
C1 Fe1 C9 C10 174.7(3)
C6 Fe1 C9 C10 38.09(19)
C4 Fe1 C9 C10 -73.2(2)
C7 Fe1 C9 C10 81.6(2)
C8 Fe1 C9 C10 119.5(3)
C3 Fe1 C9 C10 -114.53(19)
C2 Fe1 C9 C10 -155.46(17)
C5 Fe1 C9 C8 -162.2(3)
C1 Fe1 C9 C8 55.1(4)
C10 Fe1 C9 C8 -119.5(3)
C6 Fe1 C9 C8 -81.4(2)
C4 Fe1 C9 C8 167.27(19)
C7 Fe1 C9 C8 -37.9(2)
C3 Fe1 C9 C8 125.9(2)
C2 Fe1 C9 C8 85.0(2)
C8 C9 C10 C6 -0.1(3)
Fe1 C9 C10 C6 -60.2(2)
C8 C9 C10 Fe1 60.1(2)
C7 C6 C10 C9 0.1(3)
Fe1 C6 C10 C9 59.8(2)
C7 C6 C10 Fe1 -59.71(19)
C5 Fe1 C10 C9 162.33(18)
C1 Fe1 C10 C9 -174.1(3)
C6 Fe1 C10 C9 -118.4(3)
C4 Fe1 C10 C9 122.5(2)
C7 Fe1 C10 C9 -80.9(2)
C8 Fe1 C10 C9 -37.5(2)
C3 Fe1 C10 C9 81.7(2)
C2 Fe1 C10 C9 54.7(3)
C5 Fe1 C10 C6 -79.3(2)
C1 Fe1 C10 C6 -55.6(4)
C9 Fe1 C10 C6 118.4(3)
C4 Fe1 C10 C6 -119.1(2)
C7 Fe1 C10 C6 37.5(2)
C8 Fe1 C10 C6 80.9(2)
C3 Fe1 C10 C6 -159.86(19)
C2 Fe1 C10 C6 173.1(2)
C3 C2 C11 C12 130.2(2)
C1 C2 C11 C12 -40.3(3)
Fe1 C2 C11 C12 -132.51(18)
C2 C11 C12 B1 75.6(2)
C41 B1 C12 C11 -174.52(18)
C51 B1 C12 C11 62.0(2)
P1 B1 C12 C11 -62.40(19)
C1 P1 C21 C26 128.59(19)
C31 P1 C21 C26 -121.7(2)
B1 P1 C21 C26 -1.4(2)
C1 P1 C21 C22 -50.3(2)
C31 P1 C21 C22 59.4(2)
B1 P1 C21 C22 179.71(17)
C26 C21 C22 C23 -2.9(4)
P1 C21 C22 C23 176.0(2)
C21 C22 C23 C24 1.2(4)
C22 C23 C24 C25 1.0(4)
C23 C24 C25 C26 -1.5(4)
C22 C21 C26 C25 2.4(4)
P1 C21 C26 C25 -176.4(2)
C24 C25 C26 C21 -0.3(4)
C1 P1 C31 C32 -29.2(2)
C21 P1 C31 C32 -143.56(18)
B1 P1 C31 C32 83.41(19)
C1 P1 C31 C36 157.23(19)
C21 P1 C31 C36 42.8(2)
B1 P1 C31 C36 -90.19(19)
C36 C31 C32 C33 0.0(3)
P1 C31 C32 C33 -173.63(19)
C31 C32 C33 C34 1.3(4)
C32 C33 C34 C35 -1.9(4)
C33 C34 C35 C36 1.3(4)
C32 C31 C36 C35 -0.6(4)
P1 C31 C36 C35 173.0(2)
C34 C35 C36 C31 0.0(4)
C51 B1 C41 C46 137.5(2)
C12 B1 C41 C46 16.6(3)
P1 B1 C41 C46 -94.5(2)
C51 B1 C41 C42 -41.5(3)
C12 B1 C41 C42 -162.5(2)
P1 B1 C41 C42 86.5(2)
C46 C41 C42 F42 -178.6(3)
B1 C41 C42 F42 0.5(4)
C46 C41 C42 C43 -0.5(4)
B1 C41 C42 C43 178.7(2)
F42 C42 C43 F43 0.7(4)
C41 C42 C43 F43 -177.5(3)
F42 C42 C43 C44 178.4(3)
C41 C42 C43 C44 0.2(4)
F43 C43 C44 F44 0.0(4)
C42 C43 C44 F44 -177.7(2)
F43 C43 C44 C45 178.0(3)
C42 C43 C44 C45 0.4(4)
F44 C44 C45 F45 -4.1(4)
C43 C44 C45 F45 177.9(3)
F44 C44 C45 C46 177.5(3)
C43 C44 C45 C46 -0.5(4)
F45 C45 C46 F46 0.8(4)
C44 C45 C46 F46 179.2(3)
F45 C45 C46 C41 -178.2(3)
C44 C45 C46 C41 0.2(4)
C42 C41 C46 F46 -178.7(2)
B1 C41 C46 F46 2.2(4)
C42 C41 C46 C45 0.3(4)
B1 C41 C46 C45 -178.8(2)
C41 B1 C51 C56 142.0(2)
C12 B1 C51 C56 -90.4(3)
P1 B1 C51 C56 22.6(3)
C41 B1 C51 C52 -48.9(3)
C12 B1 C51 C52 78.7(2)
P1 B1 C51 C52 -168.23(17)
C56 C51 C52 F52 179.3(2)
B1 C51 C52 F52 8.8(3)
C56 C51 C52 C53 0.0(3)
B1 C51 C52 C53 -170.6(2)
F52 C52 C53 F53 0.7(4)
C51 C52 C53 F53 -180.0(2)
F52 C52 C53 C54 -178.0(2)
C51 C52 C53 C54 1.3(4)
F53 C53 C54 F54 -1.6(4)
C52 C53 C54 F54 177.1(2)
F53 C53 C54 C55 179.3(2)
C52 C53 C54 C55 -1.9(4)
F54 C54 C55 F55 1.0(4)
C53 C54 C55 F55 -179.9(3)
F54 C54 C55 C56 -177.8(2)
C53 C54 C55 C56 1.3(4)
F55 C55 C56 F56 -0.5(3)
C54 C55 C56 F56 178.3(2)
F55 C55 C56 C51 -178.8(2)
C54 C55 C56 C51 0.0(4)
C52 C51 C56 F56 -178.92(19)
B1 C51 C56 F56 -9.2(3)
C52 C51 C56 C55 -0.7(3)
B1 C51 C56 C55 169.0(2)
